data_4037341
loop_
_publ_author_name
'Dhurandhare, Vijay M.'
'Wen, Yuh-Sheng'
'Gawande, Sachin D.'
'Liao, Pin-Hsuan'
'Wang, Cheng-Chung'

_publ_section_title
;
 Synthesis of d-Galactosamine and d-Allosamine Derivatives via a
 Microwave-Assisted Preparation of 1,6-Anhydroglucosamine.
;
_journal_issue 22
_journal_name_full 'The Journal of organic chemistry'
_journal_page_first 11521
_journal_page_last 11528
_journal_paper_doi 10.1021/acs.joc.6b02038
_journal_volume 81
_journal_year 2016
_chemical_absolute_configuration unk
_chemical_formula_moiety 'C17 H18 Cl3 N O6'
_chemical_formula_sum 'C17 H18 Cl3 N O6'
_chemical_formula_weight 438.67
_space_group_crystal_system monoclinic
_space_group_IT_number 4
_space_group_name_Hall 'P 2yb'
_space_group_name_H-M_alt 'P 1 21 1'
_atom_sites_solution_hydrogens mixed
_audit_creation_method SHELXL-2013
_cell_angle_alpha 90
_cell_angle_beta 91.2550(10)
_cell_angle_gamma 90
_cell_formula_units_Z 2
_cell_length_a 10.7676(4)
_cell_length_b 6.1959(2)
_cell_length_c 13.8977(5)
_cell_measurement_reflns_used 6191
_cell_measurement_temperature 100.0(2)
_cell_measurement_theta_max 27.11
_cell_measurement_theta_min 2.37
_cell_volume 926.96(6)
_computing_cell_refinement 'Bruker APEX2'
_computing_data_collection 'Bruker APEX2'
_computing_data_reduction 'Bruker SAINT'
_computing_molecular_graphics 'Ortep-3 for Windows (Farrugia, 1997)'
_computing_publication_material 'WinGX publication routines (Farrugia, 1999)'
_computing_structure_refinement 'SHELXL-2013 (Sheldrick, 2013)'
_computing_structure_solution 'SHELXS-97 (Sheldrick, 1997)'
_diffrn_ambient_temperature 100.0(2)
_diffrn_measured_fraction_theta_full 0.998
_diffrn_measured_fraction_theta_max 0.994
_diffrn_measurement_device_type 'CCD area detector'
_diffrn_measurement_method 'phi and omega scans'
_diffrn_radiation_type MoK\a
_diffrn_radiation_wavelength 0.71073
_diffrn_reflns_av_R_equivalents 0.0177
_diffrn_reflns_av_unetI/netI 0.0303
_diffrn_reflns_Laue_measured_fraction_full 0.998
_diffrn_reflns_Laue_measured_fraction_max 0.994
_diffrn_reflns_limit_h_max 13
_diffrn_reflns_limit_h_min -13
_diffrn_reflns_limit_k_max 7
_diffrn_reflns_limit_k_min -7
_diffrn_reflns_limit_l_max 17
_diffrn_reflns_limit_l_min -17
_diffrn_reflns_number 8208
_diffrn_reflns_point_group_measured_fraction_full 0.948
_diffrn_reflns_point_group_measured_fraction_max 0.906
_diffrn_reflns_theta_full 25.000
_diffrn_reflns_theta_max 27.092
_diffrn_reflns_theta_min 1.466
_exptl_absorpt_coefficient_mu 0.530
_exptl_absorpt_correction_T_max 0.9791
_exptl_absorpt_correction_T_min 0.8322
_exptl_absorpt_correction_type multi-scan
_exptl_absorpt_process_details 'Bruker SADABS, 1996'
_exptl_crystal_colour colourless
_exptl_crystal_density_diffrn 1.572
_exptl_crystal_density_meas ?
_exptl_crystal_description plate
_exptl_crystal_F_000 452
_exptl_crystal_size_max 0.360
_exptl_crystal_size_mid 0.140
_exptl_crystal_size_min 0.040
_refine_diff_density_max 0.430
_refine_diff_density_min -0.556
_refine_diff_density_rms 0.047
_refine_ls_abs_structure_details
;
 Flack x determined using 1322 quotients [(I+)-(I-)]/[(I+)+(I-)]
 (Parsons and Flack (2004), Acta Cryst. A60, s61).
;
_refine_ls_abs_structure_Flack 0.01(2)
_refine_ls_extinction_method none
_refine_ls_goodness_of_fit_ref 1.041
_refine_ls_hydrogen_treatment mixed
_refine_ls_matrix_type full
_refine_ls_number_parameters 249
_refine_ls_number_reflns 3693
_refine_ls_number_restraints 2
_refine_ls_restrained_S_all 1.042
_refine_ls_R_factor_all 0.0325
_refine_ls_R_factor_gt 0.0288
_refine_ls_shift/su_max 0.001
_refine_ls_shift/su_mean 0.000
_refine_ls_structure_factor_coef Fsqd
_refine_ls_weighting_details 'w=1/[\s^2^(Fo^2^)+(0.0186P)^2^+0.4588P] where P=(Fo^2^+2Fc^2^)/3'
_refine_ls_weighting_scheme calc
_refine_ls_wR_factor_gt 0.0584
_refine_ls_wR_factor_ref 0.0603
_reflns_Friedel_coverage 0.667
_reflns_Friedel_fraction_full 0.886
_reflns_Friedel_fraction_max 0.801
_reflns_number_gt 3448
_reflns_number_total 3693
_reflns_threshold_expression 'I > 2\s(I)'
_cod_data_source_file jo6b02038_si_003.cif
_cod_data_source_block i14245
_cod_depositor_comments
;
The following automatic conversions were performed:

data item '_exptl_crystal_density_meas' value 'not measured' was
changed to '?' -- the value is perceived as not measured.

Automatic conversion script
Id: cif_fix_values 6909 2019-04-08 15:41:33Z antanas 
;
_cod_original_sg_symbol_H-M 'P 21'
_cod_database_code 4037341
_shelx_space_group_comment
;
The symmetry employed for this shelxl refinement is uniquely defined
by the following loop, which should always be used as a source of
symmetry information in preference to the above space-group names.
They are only intended as comments.
;
_shelxl_version_number 2013-4

loop_
_space_group_symop_operation_xyz
'x, y, z'
'-x, y+1/2, -z'

loop_
_atom_site_label
_atom_site_type_symbol
_atom_site_fract_x
_atom_site_fract_y
_atom_site_fract_z
_atom_site_U_iso_or_equiv
_atom_site_adp_type
_atom_site_occupancy
_atom_site_site_symmetry_order
_atom_site_calc_flag
_atom_site_refinement_flags_posn
_atom_site_refinement_flags_adp
Cl1 Cl 0.06456(6) 0.58884(14) 0.59131(5) 0.02842(18) Uani 1 1 d . .
Cl2 Cl 0.15232(7) 0.77714(14) 0.76977(5) 0.03067(19) Uani 1 1 d . .
Cl3 Cl 0.16947(7) 1.01572(13) 0.59212(8) 0.0432(3) Uani 1 1 d . .
O1 O 0.59804(16) 1.0690(3) 0.59081(12) 0.0176(4) Uani 1 1 d . .
O3 O 0.67251(16) 0.6192(3) 0.77052(12) 0.0150(4) Uani 1 1 d . .
O4 O 0.50548(17) 1.1334(3) 0.77756(13) 0.0160(4) Uani 1 1 d . .
O6 O 0.73942(17) 0.7971(3) 0.58490(13) 0.0202(4) Uani 1 1 d . .
O7 O 0.31896(19) 0.4576(3) 0.64616(15) 0.0214(5) Uani 1 1 d . .
O16 O 0.49755(18) 1.0076(3) 0.92921(14) 0.0227(4) Uani 1 1 d . .
N2 N 0.4041(2) 0.7900(4) 0.62771(16) 0.0158(5) Uani 1 1 d D .
C1 C 0.6118(3) 0.8458(5) 0.5710(2) 0.0183(6) Uani 1 1 d . .
H1 H 0.5846 0.8135 0.5033 0.022 Uiso 1 1 calc R U
C2 C 0.5325(2) 0.7196(4) 0.64189(19) 0.0152(6) Uani 1 1 d . .
H2 H 0.5388 0.5617 0.6279 0.018 Uiso 1 1 calc R U
C3 C 0.5736(2) 0.7624(4) 0.74694(17) 0.0135(5) Uani 1 1 d . .
H3 H 0.5024 0.7305 0.7897 0.016 Uiso 1 1 calc R U
C4 C 0.6139(2) 1.0000(4) 0.76246(19) 0.0144(5) Uani 1 1 d . .
H4 H 0.6712 1.0098 0.8199 0.017 Uiso 1 1 calc R U
C5 C 0.6775(2) 1.0943(5) 0.67497(18) 0.0163(5) Uani 1 1 d . .
H5 H 0.6997 1.2494 0.6856 0.020 Uiso 1 1 calc R U
C6 C 0.7911(2) 0.9627(5) 0.6473(2) 0.0182(6) Uani 1 1 d . .
H6A H 0.8517 1.0530 0.6129 0.022 Uiso 1 1 calc R U
H6B H 0.8325 0.8986 0.7048 0.022 Uiso 1 1 calc R U
C7 C 0.3091(3) 0.6512(4) 0.63676(19) 0.0161(6) Uani 1 1 d . .
C8 C 0.1789(2) 0.7573(5) 0.64341(19) 0.0190(6) Uani 1 1 d . .
C9 C 0.6874(2) 0.5868(5) 0.87186(18) 0.0183(5) Uani 1 1 d . .
H9A H 0.6075 0.5414 0.8995 0.022 Uiso 1 1 calc R U
H9B H 0.7140 0.7229 0.9034 0.022 Uiso 1 1 calc R U
C10 C 0.7842(3) 0.4145(4) 0.88867(19) 0.0152(6) Uani 1 1 d . .
C11 C 0.7733(2) 0.2712(5) 0.96507(18) 0.0165(5) Uani 1 1 d . .
H11 H 0.7042 0.2810 1.0062 0.020 Uiso 1 1 calc R U
C12 C 0.8633(3) 0.1137(5) 0.98142(19) 0.0196(6) Uani 1 1 d . .
H12 H 0.8557 0.0165 1.0338 0.024 Uiso 1 1 calc R U
C13 C 0.9640(3) 0.0983(5) 0.9214(2) 0.0230(6) Uani 1 1 d . .
H13 H 1.0257 -0.0088 0.9328 0.028 Uiso 1 1 calc R U
C14 C 0.9744(3) 0.2395(5) 0.8447(2) 0.0224(6) Uani 1 1 d . .
H14 H 1.0427 0.2275 0.8029 0.027 Uiso 1 1 calc R U
C15 C 0.8857(3) 0.3982(5) 0.8286(2) 0.0189(6) Uani 1 1 d . .
H15 H 0.8941 0.4961 0.7766 0.023 Uiso 1 1 calc R U
C16 C 0.4559(2) 1.1220(4) 0.86621(19) 0.0171(6) Uani 1 1 d . .
C17 C 0.3460(3) 1.2674(5) 0.8746(2) 0.0226(6) Uani 1 1 d . .
H17A H 0.3214 1.3212 0.8107 0.034 Uiso 1 1 calc R U
H17B H 0.3677 1.3895 0.9166 0.034 Uiso 1 1 calc R U
H17C H 0.2769 1.1870 0.9021 0.034 Uiso 1 1 calc R U
H2A H 0.389(3) 0.933(4) 0.619(2) 0.025(9) Uiso 1 1 d D .

loop_
_atom_site_aniso_label
_atom_site_aniso_U_11
_atom_site_aniso_U_22
_atom_site_aniso_U_33
_atom_site_aniso_U_23
_atom_site_aniso_U_13
_atom_site_aniso_U_12
Cl1 0.0179(3) 0.0378(4) 0.0295(4) -0.0069(4) -0.0012(3) -0.0078(3)
Cl2 0.0291(4) 0.0378(4) 0.0253(4) -0.0108(4) 0.0053(3) 0.0051(4)
Cl3 0.0194(4) 0.0317(5) 0.0782(7) 0.0322(5) -0.0053(4) 0.0006(3)
O1 0.0187(9) 0.0202(10) 0.0139(9) 0.0026(8) -0.0007(7) 0.0002(9)
O3 0.0156(9) 0.0162(10) 0.0132(9) 0.0002(8) -0.0004(7) 0.0040(8)
O4 0.0190(10) 0.0140(10) 0.0151(9) 0.0002(8) 0.0036(7) 0.0046(8)
O6 0.0164(9) 0.0254(11) 0.0188(10) -0.0061(9) 0.0017(8) 0.0024(9)
O7 0.0245(11) 0.0170(11) 0.0226(11) 0.0006(8) 0.0028(9) -0.0004(8)
O16 0.0242(10) 0.0268(11) 0.0171(10) 0.0021(9) 0.0020(8) 0.0068(9)
N2 0.0149(11) 0.0149(11) 0.0176(11) 0.0002(10) -0.0018(8) 0.0005(10)
C1 0.0195(14) 0.0230(16) 0.0124(14) -0.0029(11) 0.0003(11) 0.0011(12)
C2 0.0134(13) 0.0154(14) 0.0166(14) -0.0019(11) -0.0016(10) 0.0014(11)
C3 0.0136(12) 0.0136(13) 0.0133(12) 0.0018(11) 0.0008(10) 0.0030(11)
C4 0.0143(13) 0.0139(12) 0.0150(13) -0.0020(11) 0.0002(10) 0.0021(11)
C5 0.0167(13) 0.0171(13) 0.0151(12) -0.0013(12) -0.0004(10) -0.0017(12)
C6 0.0147(13) 0.0229(16) 0.0170(14) -0.0025(11) 0.0010(11) -0.0028(12)
C7 0.0169(14) 0.0223(15) 0.0092(13) -0.0005(10) 0.0001(10) -0.0005(11)
C8 0.0181(14) 0.0188(14) 0.0198(14) 0.0040(12) -0.0022(10) -0.0034(12)
C9 0.0213(13) 0.0196(14) 0.0139(12) 0.0017(12) 0.0011(10) 0.0048(13)
C10 0.0158(13) 0.0146(13) 0.0151(14) -0.0023(10) -0.0044(11) 0.0000(11)
C11 0.0169(13) 0.0172(13) 0.0155(13) -0.0016(12) -0.0012(10) -0.0030(12)
C12 0.0248(14) 0.0158(14) 0.0180(14) 0.0027(12) -0.0059(11) -0.0016(13)
C13 0.0212(14) 0.0195(14) 0.0280(15) -0.0015(13) -0.0062(11) 0.0086(14)
C14 0.0166(14) 0.0262(16) 0.0245(15) -0.0014(13) 0.0016(11) 0.0015(13)
C15 0.0188(15) 0.0174(14) 0.0204(15) 0.0043(11) -0.0022(11) -0.0022(12)
C16 0.0178(13) 0.0171(14) 0.0167(13) -0.0031(11) 0.0016(10) -0.0015(11)
C17 0.0238(15) 0.0239(15) 0.0203(14) -0.0019(13) 0.0030(11) 0.0064(14)

loop_
_atom_type_symbol
_atom_type_description
_atom_type_scat_dispersion_real
_atom_type_scat_dispersion_imag
_atom_type_scat_source
Cl Cl 0.1484 0.1585 'International Tables Vol C Tables 4.2.6.8 and 6.1.1.4'
O O 0.0106 0.0060 'International Tables Vol C Tables 4.2.6.8 and 6.1.1.4'
N N 0.0061 0.0033 'International Tables Vol C Tables 4.2.6.8 and 6.1.1.4'
C C 0.0033 0.0016 'International Tables Vol C Tables 4.2.6.8 and 6.1.1.4'
H H 0.0000 0.0000 'International Tables Vol C Tables 4.2.6.8 and 6.1.1.4'

loop_
_geom_angle_atom_site_label_1
_geom_angle_atom_site_label_2
_geom_angle_atom_site_label_3
_geom_angle
C1 O1 C5 101.6(2)
C3 O3 C9 112.54(19)
C16 O4 C4 115.9(2)
C1 O6 C6 106.8(2)
C7 N2 C2 121.1(2)
C7 N2 H2A 120(2)
C2 N2 H2A 118(2)
O6 C1 O1 106.6(2)
O6 C1 C2 110.9(2)
O1 C1 C2 108.1(2)
O6 C1 H1 110.4
O1 C1 H1 110.4
C2 C1 H1 110.4
N2 C2 C1 107.5(2)
N2 C2 C3 109.2(2)
C1 C2 C3 111.7(2)
N2 C2 H2 109.5
C1 C2 H2 109.5
C3 C2 H2 109.5
O3 C3 C2 108.1(2)
O3 C3 C4 110.8(2)
C2 C3 C4 111.7(2)
O3 C3 H3 108.7
C2 C3 H3 108.7
C4 C3 H3 108.7
O4 C4 C5 105.9(2)
O4 C4 C3 109.8(2)
C5 C4 C3 112.5(2)
O4 C4 H4 109.5
C5 C4 H4 109.5
C3 C4 H4 109.5
O1 C5 C4 109.7(2)
O1 C5 C6 101.6(2)
C4 C5 C6 111.9(2)
O1 C5 H5 111.1
C4 C5 H5 111.1
C6 C5 H5 111.1
O6 C6 C5 103.3(2)
O6 C6 H6A 111.1
C5 C6 H6A 111.1
O6 C6 H6B 111.1
C5 C6 H6B 111.1
H6A C6 H6B 109.1
O7 C7 N2 125.4(3)
O7 C7 C8 119.3(3)
N2 C7 C8 115.1(2)
C7 C8 Cl3 113.96(19)
C7 C8 Cl1 110.4(2)
Cl3 C8 Cl1 109.94(15)
C7 C8 Cl2 104.54(18)
Cl3 C8 Cl2 109.10(16)
Cl1 C8 Cl2 108.63(15)
O3 C9 C10 108.4(2)
O3 C9 H9A 110.0
C10 C9 H9A 110.0
O3 C9 H9B 110.0
C10 C9 H9B 110.0
H9A C9 H9B 108.4
C11 C10 C15 119.4(3)
C11 C10 C9 120.0(2)
C15 C10 C9 120.5(2)
C12 C11 C10 120.2(3)
C12 C11 H11 119.9
C10 C11 H11 119.9
C13 C12 C11 120.1(3)
C13 C12 H12 119.9
C11 C12 H12 119.9
C12 C13 C14 119.8(3)
C12 C13 H13 120.1
C14 C13 H13 120.1
C15 C14 C13 120.3(3)
C15 C14 H14 119.9
C13 C14 H14 119.9
C14 C15 C10 120.2(3)
C14 C15 H15 119.9
C10 C15 H15 119.9
O16 C16 O4 122.9(2)
O16 C16 C17 125.5(2)
O4 C16 C17 111.6(2)
C16 C17 H17A 109.5
C16 C17 H17B 109.5
H17A C17 H17B 109.5
C16 C17 H17C 109.5
H17A C17 H17C 109.5
H17B C17 H17C 109.5

loop_
_geom_bond_atom_site_label_1
_geom_bond_atom_site_label_2
_geom_bond_distance
Cl1 C8 1.758(3)
Cl2 C8 1.790(3)
Cl3 C8 1.754(3)
O1 C1 1.418(3)
O1 C5 1.442(3)
O3 C3 1.419(3)
O3 C9 1.428(3)
O4 C16 1.355(3)
O4 C4 1.449(3)
O6 C1 1.416(3)
O6 C6 1.447(3)
O7 C7 1.211(3)
O16 C16 1.205(3)
N2 C7 1.344(3)
N2 C2 1.459(3)
N2 H2A 0.91(2)
C1 C2 1.532(4)
C1 H1 1.0000
C2 C3 1.539(3)
C2 H2 1.0000
C3 C4 1.549(4)
C3 H3 1.0000
C4 C5 1.525(4)
C4 H4 1.0000
C5 C6 1.526(4)
C5 H5 1.0000
C6 H6A 0.9900
C6 H6B 0.9900
C7 C8 1.554(4)
C9 C10 1.507(4)
C9 H9A 0.9900
C9 H9B 0.9900
C10 C11 1.391(4)
C10 C15 1.393(4)
C11 C12 1.391(4)
C11 H11 0.9500
C12 C13 1.386(4)
C12 H12 0.9500
C13 C14 1.386(4)
C13 H13 0.9500
C14 C15 1.385(4)
C14 H14 0.9500
C15 H15 0.9500
C16 C17 1.493(4)
C17 H17A 0.9800
C17 H17B 0.9800
C17 H17C 0.9800
